data_7010569
loop_
_publ_author_name
'Shin, Jun Ho'
'Savage, William'
'Murphy, Vincent J.'
'Bonanno, Jeffrey B.'
'Churchill, David G.'
'Parkin, Gerard'

_publ_section_title
;
 The syntheses, structures and reactivity of
 bis(tert-butylcyclopentadienyl)molybdenum derivatives: nitrogen
 alkylation of an \h2-acetonitrile ligand and influence of the
 chalcogen on the barrier to inversion of chalcogenoether adducts
;
_journal_issue 11
_journal_name_full 'Journal of the Chemical Society, Dalton Transactions'
_journal_page_first 1732
_journal_paper_doi 10.1039/b100372k
_journal_year 2001
_chemical_formula_sum 'C20 H32 Mo O6 S2'
_chemical_formula_weight 528.52
_chemical_name_systematic
; 
? 
;
_space_group_IT_number 14
_symmetry_cell_setting monoclinic
_symmetry_space_group_name_Hall '-P 2yn'
_symmetry_space_group_name_H-M 'P 1 21/n 1'
_atom_sites_solution_hydrogens geom
_atom_sites_solution_primary direct
_atom_sites_solution_secondary difmap
_audit_creation_method SHELXL
_cell_angle_alpha 90.00
_cell_angle_beta 90.674(6)
_cell_angle_gamma 90.00
_cell_formula_units_Z 4
_cell_length_a 8.6263(6)
_cell_length_b 17.0614(12)
_cell_length_c 15.7394(10)
_cell_measurement_reflns_used 23
_cell_measurement_temperature 298(2)
_cell_measurement_theta_max 14.99
_cell_measurement_theta_min 9.18
_cell_volume 2316.3(3)
_computing_cell_refinement 'Siemens XSCANS'
_computing_data_collection 'Siemens XSCANS'
_computing_data_reduction 'Siemens SHELXTL'
_computing_molecular_graphics 'Siemens SHELXTL'
_computing_publication_material 'Siemens SHELXTL'
_computing_structure_refinement 'SHELXL-93 (Sheldrick, 1993)'
_computing_structure_solution 'SHELXS-86 (Sheldrick, 1990)'
_diffrn_ambient_temperature 298(2)
_diffrn_measurement_device 'Siemens P4'
_diffrn_measurement_method '\w scans'
_diffrn_radiation_monochromator graphite
_diffrn_radiation_source 'fine-focus sealed tube'
_diffrn_radiation_type MoK\a
_diffrn_radiation_wavelength 0.71073
_diffrn_reflns_av_R_equivalents 0.0228
_diffrn_reflns_av_sigmaI/netI 0.0399
_diffrn_reflns_limit_h_max 9
_diffrn_reflns_limit_h_min -3
_diffrn_reflns_limit_k_max 18
_diffrn_reflns_limit_k_min -6
_diffrn_reflns_limit_l_max 16
_diffrn_reflns_limit_l_min -16
_diffrn_reflns_number 4181
_diffrn_reflns_theta_max 22.49
_diffrn_reflns_theta_min 2.39
_diffrn_standards_interval_count 97
_diffrn_standards_number 3
_exptl_absorpt_coefficient_mu 0.779
_exptl_absorpt_correction_T_max 0.2765
_exptl_absorpt_correction_T_min 0.2499
_exptl_absorpt_correction_type empirical
_exptl_crystal_density_diffrn 1.516
_exptl_crystal_F_000 1096
_refine_diff_density_max 0.236
_refine_diff_density_min -0.254
_refine_diff_density_rms 0.055
_refine_ls_extinction_coef 0.0012(2)
_refine_ls_extinction_expression Fc^*^=kFc[1+0.001xFc^2^\l^3^/sin(2\q)]^-1/4^
_refine_ls_extinction_method SHELXL
_refine_ls_goodness_of_fit_all 1.050
_refine_ls_goodness_of_fit_obs 1.070
_refine_ls_matrix_type full
_refine_ls_number_parameters 263
_refine_ls_number_reflns 3024
_refine_ls_number_restraints 0
_refine_ls_restrained_S_all 1.050
_refine_ls_restrained_S_obs 1.070
_refine_ls_R_factor_all 0.0378
_refine_ls_R_factor_obs 0.0288
_refine_ls_shift/esd_max 0.001
_refine_ls_shift/esd_mean 0.000
_refine_ls_structure_factor_coef Fsqd
_refine_ls_weighting_details 'w=1/[\s^2^(Fo^2^)+(0.0220P)^2^+1.7788P] where P=(Fo^2^+2Fc^2^)/3'
_refine_ls_weighting_scheme calc
_refine_ls_wR_factor_all 0.0699
_refine_ls_wR_factor_obs 0.0655
_reflns_number_observed 2596
_reflns_number_total 3024
_reflns_observed_criterion >2sigma(I)
_cod_data_source_file b100372k.txt
_cod_data_source_block mosulf
_cod_depositor_comments
;
The following automatic conversions were performed:
'_symmetry_cell_setting' value 'Monoclinic' changed to 'monoclinic'
according to '/home/saulius/struct/CIF-dictionaries/cif_core.dic'
dictionary named 'cif_core.dic' version 2.4.1 from 2010-06-29.

Automatic conversion script
Id: cif_fix_enum 1527 2010-12-29 10:47:43Z saulius 

The following automatic conversions were performed:

'_refine_ls_weighting_scheme' value 'calc
w=1/[\s^2^(Fo^2^)+(0.0220P)^2^+1.7788P] where P=(Fo^2^+2Fc^2^)/3' was
changed to 'calc'. New tag '_refine_ls_weighting_details' was
created. The value of the new tag was set to
'w=1/[\s^2^(Fo^2^)+(0.0220P)^2^+1.7788P] where P=(Fo^2^+2Fc^2^)/3'.

Automatic conversion script
Id: cif_fix_values 3143 2015-03-26 13:38:13Z robertas 
;
_cod_original_sg_symbol_H-M P2(1)/n
_cod_database_code 7010569

loop_
_symmetry_equiv_pos_as_xyz
'x, y, z'
'-x+1/2, y+1/2, -z+1/2'
'-x, -y, -z'
'x-1/2, -y-1/2, z-1/2'

loop_
_atom_site_aniso_label
_atom_site_aniso_U_11
_atom_site_aniso_U_22
_atom_site_aniso_U_33
_atom_site_aniso_U_23
_atom_site_aniso_U_13
_atom_site_aniso_U_12
Mo 0.0294(2) 0.0286(2) 0.0329(2) 0.00001(13) -0.00777(14) 0.00130(14)
S1 0.0275(5) 0.0474(6) 0.0442(6) 0.0079(5) -0.0047(4) 0.0022(5)
C1 0.046(3) 0.088(4) 0.068(3) 0.035(3) -0.004(2) 0.018(3)
O11 0.0264(13) 0.0359(14) 0.0387(14) 0.0090(11) -0.0062(11) 0.0005(11)
O12 0.046(2) 0.068(2) 0.051(2) -0.0019(15) 0.0085(14) 0.009(2)
O13 0.037(2) 0.062(2) 0.076(2) -0.003(2) -0.0087(15) -0.0096(15)
S2 0.0385(6) 0.0384(5) 0.0384(5) 0.0076(4) -0.0071(4) -0.0060(5)
C2 0.041(2) 0.056(3) 0.059(3) 0.005(2) 0.002(2) -0.007(2)
O21 0.0354(14) 0.0393(14) 0.0385(14) 0.0101(12) -0.0048(11) -0.0048(12)
O22 0.061(2) 0.061(2) 0.0396(15) 0.0016(14) -0.0152(14) -0.012(2)
O23 0.051(2) 0.0349(15) 0.059(2) 0.0116(13) -0.0038(14) 0.0021(13)
C11 0.048(2) 0.030(2) 0.038(2) -0.007(2) -0.005(2) 0.004(2)
C12 0.059(3) 0.035(2) 0.035(2) -0.008(2) -0.009(2) -0.010(2)
C13 0.098(4) 0.028(2) 0.049(3) -0.008(2) -0.003(3) -0.016(2)
C14 0.108(4) 0.032(2) 0.048(3) -0.005(2) -0.021(3) 0.021(3)
C15 0.054(3) 0.043(2) 0.051(3) -0.012(2) -0.007(2) 0.020(2)
C16 0.047(2) 0.039(2) 0.037(2) -0.005(2) 0.001(2) 0.001(2)
C17 0.060(3) 0.073(3) 0.054(3) 0.001(2) 0.005(2) -0.009(3)
C18 0.074(3) 0.056(3) 0.046(2) -0.013(2) 0.005(2) 0.001(2)
C19 0.061(3) 0.061(3) 0.039(2) 0.007(2) 0.000(2) 0.012(2)
C21 0.031(2) 0.039(2) 0.041(2) -0.004(2) -0.005(2) -0.007(2)
C22 0.034(2) 0.041(2) 0.035(2) -0.012(2) -0.005(2) -0.005(2)
C23 0.036(2) 0.048(2) 0.038(2) 0.002(2) -0.018(2) -0.001(2)
C24 0.023(2) 0.055(3) 0.059(3) -0.004(2) -0.017(2) 0.005(2)
C25 0.027(2) 0.051(2) 0.046(2) -0.003(2) 0.000(2) -0.008(2)
C26 0.043(2) 0.036(2) 0.054(2) -0.007(2) -0.002(2) -0.010(2)
C27 0.067(3) 0.046(3) 0.058(3) 0.009(2) 0.003(2) -0.009(2)
C28 0.073(3) 0.052(3) 0.090(4) -0.009(3) -0.009(3) -0.024(3)
C29 0.072(3) 0.040(2) 0.071(3) -0.009(2) 0.002(3) 0.005(2)

loop_
_atom_site_label
_atom_site_type_symbol
_atom_site_fract_x
_atom_site_fract_y
_atom_site_fract_z
_atom_site_U_iso_or_equiv
_atom_site_thermal_displace_type
_atom_site_occupancy
_atom_site_calc_flag
_atom_site_refinement_flags
_atom_site_disorder_group
Mo Mo 0.06277(3) 0.34082(2) 0.15041(2) 0.03036(13) Uani 1 d . .
S1 S 0.41472(11) 0.25834(6) 0.19292(6) 0.0397(3) Uani 1 d . .
C1 C 0.4540(5) 0.1863(3) 0.2707(3) 0.0677(14) Uani 1 d . .
H1A H 0.4206(5) 0.2047(3) 0.3251(3) 0.102 Uiso 1 calc R .
H1B H 0.5634(5) 0.1760(3) 0.2729(3) 0.102 Uiso 1 calc R .
H1C H 0.3995(5) 0.1390(3) 0.2564(3) 0.102 Uiso 1 calc R .
O11 O 0.2415(3) 0.26396(13) 0.19739(14) 0.0337(6) Uani 1 d . .
O12 O 0.4671(3) 0.2274(2) 0.1136(2) 0.0549(8) Uani 1 d . .
O13 O 0.4895(3) 0.3296(2) 0.2204(2) 0.0584(8) Uani 1 d . .
S2 S 0.27273(11) 0.40532(6) -0.01364(6) 0.0385(3) Uani 1 d . .
C2 C 0.4730(4) 0.3943(2) -0.0269(3) 0.0520(11) Uani 1 d . .
H2A H 0.5270(4) 0.4187(2) 0.0197(3) 0.078 Uiso 1 calc R .
H2B H 0.5031(4) 0.4187(2) -0.0791(3) 0.078 Uiso 1 calc R .
H2C H 0.4984(4) 0.3396(2) -0.0286(3) 0.078 Uiso 1 calc R .
O21 O 0.2502(3) 0.36122(14) 0.06760(14) 0.0378(6) Uani 1 d . .
O22 O 0.1943(3) 0.3683(2) -0.0844(2) 0.0538(7) Uani 1 d . .
O23 O 0.2389(3) 0.48799(14) -0.0041(2) 0.0482(7) Uani 1 d . .
C11 C 0.0341(4) 0.3889(2) 0.2864(2) 0.0388(9) Uani 1 d . .
C12 C 0.1766(5) 0.4197(2) 0.2542(2) 0.0427(10) Uani 1 d . .
H12B H 0.2795(5) 0.4115(2) 0.2798(2) 0.051 Uiso 1 calc R .
C13 C 0.1433(6) 0.4696(2) 0.1852(3) 0.0582(13) Uani 1 d . .
H13B H 0.2191(6) 0.5009(2) 0.1540(3) 0.070 Uiso 1 calc R .
C14 C -0.0147(6) 0.4683(2) 0.1700(3) 0.0626(14) Uani 1 d . .
H14A H -0.0706(6) 0.5006(2) 0.1283(3) 0.075 Uiso 1 calc R .
C15 C -0.0834(5) 0.4211(2) 0.2334(2) 0.0494(11) Uani 1 d . .
H15A H -0.1951(5) 0.4156(2) 0.2424(2) 0.059 Uiso 1 calc R .
C16 C 0.0133(5) 0.3535(2) 0.3744(2) 0.0412(10) Uani 1 d . .
C17 C -0.1347(5) 0.3064(3) 0.3809(3) 0.0620(12) Uani 1 d . .
H17A H -0.1429(5) 0.2852(3) 0.4372(3) 0.093 Uiso 1 calc R .
H17B H -0.1330(5) 0.2643(3) 0.3405(3) 0.093 Uiso 1 calc R .
H17C H -0.2220(5) 0.3397(3) 0.3692(3) 0.093 Uiso 1 calc R .
C18 C 0.0038(5) 0.4235(2) 0.4359(2) 0.0586(12) Uani 1 d . .
H18A H 0.0971(5) 0.4539(2) 0.4324(2) 0.088 Uiso 1 calc R .
H18B H -0.0080(5) 0.4045(2) 0.4929(2) 0.088 Uiso 1 calc R .
H18C H -0.0836(5) 0.4556(2) 0.4207(2) 0.088 Uiso 1 calc R .
C19 C 0.1515(5) 0.3024(2) 0.4000(2) 0.0537(11) Uani 1 d . .
H19A H 0.2453(5) 0.3324(2) 0.3959(2) 0.081 Uiso 1 calc R .
H19B H 0.1568(5) 0.2579(2) 0.3628(2) 0.081 Uiso 1 calc R .
H19C H 0.1393(5) 0.2848(2) 0.4575(2) 0.081 Uiso 1 calc R .
C21 C -0.0468(4) 0.2123(2) 0.1121(2) 0.0369(9) Uani 1 d . .
C22 C 0.0011(4) 0.2566(2) 0.0412(2) 0.0369(9) Uani 1 d . .
H22B H 0.0742(4) 0.2383(2) -0.0016(2) 0.044 Uiso 1 calc R .
C23 C -0.0880(4) 0.3267(2) 0.0347(2) 0.0409(10) Uani 1 d . .
H23B H -0.0938(4) 0.3621(2) -0.0142(2) 0.049 Uiso 1 calc R .
C24 C -0.1868(4) 0.3263(2) 0.1050(3) 0.0458(10) Uani 1 d . .
H24A H -0.2707(4) 0.3638(2) 0.1149(3) 0.055 Uiso 1 calc R .
C25 C -0.1571(4) 0.2585(2) 0.1543(2) 0.0415(10) Uani 1 d . .
H25A H -0.2129(4) 0.2433(2) 0.2056(2) 0.050 Uiso 1 calc R .
C26 C -0.0060(5) 0.1280(2) 0.1342(2) 0.0445(10) Uani 1 d . .
C27 C 0.0107(5) 0.1161(2) 0.2304(2) 0.0569(12) Uani 1 d . .
H27A H 0.0365(5) 0.0623(2) 0.2420(2) 0.085 Uiso 1 calc R .
H27B H -0.0853(5) 0.1289(2) 0.2573(2) 0.085 Uiso 1 calc R .
H27C H 0.0915(5) 0.1494(2) 0.2522(2) 0.085 Uiso 1 calc R .
C28 C -0.1450(6) 0.0786(3) 0.1016(3) 0.0719(14) Uani 1 d . .
H28A H -0.1264(6) 0.0242(3) 0.1137(3) 0.108 Uiso 1 calc R .
H28B H -0.1571(6) 0.0857(3) 0.0414(3) 0.108 Uiso 1 calc R .
H28C H -0.2377(6) 0.0952(3) 0.1295(3) 0.108 Uiso 1 calc R .
C29 C 0.1402(5) 0.1013(2) 0.0893(3) 0.0611(12) Uani 1 d . .
H29A H 0.1627(5) 0.0480(2) 0.1045(3) 0.092 Uiso 1 calc R .
H29B H 0.2255(5) 0.1342(2) 0.1061(3) 0.092 Uiso 1 calc R .
H29C H 0.1246(5) 0.1049(2) 0.0289(3) 0.092 Uiso 1 calc R .

loop_
_atom_type_symbol
_atom_type_description
_atom_type_scat_dispersion_real
_atom_type_scat_dispersion_imag
_atom_type_scat_source
C C 0.0033 0.0016 'International Tables Vol C Tables 4.2.6.8 and 6.1.1.4'
H H 0.0000 0.0000 'International Tables Vol C Tables 4.2.6.8 and 6.1.1.4'
O O 0.0106 0.0060 'International Tables Vol C Tables 4.2.6.8 and 6.1.1.4'
S S 0.1246 0.1234 'International Tables Vol C Tables 4.2.6.8 and 6.1.1.4'
Mo Mo -1.6832 0.6857 'International Tables Vol C Tables 4.2.6.8 and 6.1.1.4'

loop_
_geom_angle_atom_site_label_1
_geom_angle_atom_site_label_2
_geom_angle_atom_site_label_3
_geom_angle
_geom_angle_site_symmetry_1
_geom_angle_site_symmetry_3
_geom_angle_publ_flag
O21 Mo O11 76.24(9) . . ?
O21 Mo C23 87.56(12) . . ?
O11 Mo C23 128.46(12) . . ?
O21 Mo C24 123.47(12) . . ?
O11 Mo C24 135.59(12) . . ?
C23 Mo C24 36.27(13) . . ?
O21 Mo C15 133.20(13) . . ?
O11 Mo C15 124.62(12) . . ?
C23 Mo C15 102.15(14) . . ?
C24 Mo C15 73.62(15) . . ?
O21 Mo C14 98.76(15) . . ?
O11 Mo C14 137.77(13) . . ?
C23 Mo C14 92.51(15) . . ?
C24 Mo C14 82.5(2) . . ?
C15 Mo C14 36.07(15) . . ?
O21 Mo C22 79.30(11) . . ?
O11 Mo C22 92.00(11) . . ?
C23 Mo C22 36.57(13) . . ?
C24 Mo C22 59.11(14) . . ?
C15 Mo C22 132.72(14) . . ?
C14 Mo C22 128.84(14) . . ?
O21 Mo C11 127.11(12) . . ?
O11 Mo C11 88.97(11) . . ?
C23 Mo C11 136.48(14) . . ?
C24 Mo C11 102.63(14) . . ?
C15 Mo C11 35.92(13) . . ?
C14 Mo C11 60.31(14) . . ?
C22 Mo C11 152.79(13) . . ?
O21 Mo C12 91.05(12) . . ?
O11 Mo C12 79.39(12) . . ?
C23 Mo C12 150.53(14) . . ?
C24 Mo C12 132.41(15) . . ?
C15 Mo C12 58.82(15) . . ?
C14 Mo C12 58.61(15) . . ?
C22 Mo C12 168.41(14) . . ?
C11 Mo C12 36.07(13) . . ?
O21 Mo C25 137.14(11) . . ?
O11 Mo C25 101.61(11) . . ?
C23 Mo C25 59.86(14) . . ?
C24 Mo C25 35.46(13) . . ?
C15 Mo C25 83.85(15) . . ?
C14 Mo C25 109.0(2) . . ?
C22 Mo C25 57.88(13) . . ?
C11 Mo C25 95.31(13) . . ?
C12 Mo C25 131.20(13) . . ?
O21 Mo C13 76.45(13) . . ?
O11 Mo C13 106.23(14) . . ?
C23 Mo C13 117.03(15) . . ?
C24 Mo C13 116.6(2) . . ?
C15 Mo C13 58.2(2) . . ?
C14 Mo C13 34.4(2) . . ?
C22 Mo C13 144.93(14) . . ?
C11 Mo C13 59.32(14) . . ?
C12 Mo C13 34.90(13) . . ?
C25 Mo C13 141.2(2) . . ?
O21 Mo C21 106.83(11) . . ?
O11 Mo C21 79.18(10) . . ?
C23 Mo C21 59.13(13) . . ?
C24 Mo C21 57.74(13) . . ?
C15 Mo C21 117.51(14) . . ?
C14 Mo C21 139.9(2) . . ?
C22 Mo C21 34.36(12) . . ?
C11 Mo C21 119.93(12) . . ?
C12 Mo C21 147.75(12) . . ?
C25 Mo C21 33.88(12) . . ?
C13 Mo C21 174.3(2) . . ?
O12 S1 O13 115.3(2) . . ?
O12 S1 O11 112.9(2) . . ?
O13 S1 O11 112.0(2) . . ?
O12 S1 C1 106.7(2) . . ?
O13 S1 C1 107.3(2) . . ?
O11 S1 C1 101.3(2) . . ?
S1 O11 Mo 137.23(14) . . ?
O22 S2 O23 114.4(2) . . ?
O22 S2 O21 112.0(2) . . ?
O23 S2 O21 111.8(2) . . ?
O22 S2 C2 108.4(2) . . ?
O23 S2 C2 108.4(2) . . ?
O21 S2 C2 100.7(2) . . ?
S2 O21 Mo 135.68(15) . . ?
C15 C11 C12 105.1(3) . . ?
C15 C11 C16 126.8(4) . . ?
C12 C11 C16 125.2(3) . . ?
C15 C11 Mo 71.1(2) . . ?
C12 C11 Mo 72.6(2) . . ?
C16 C11 Mo 135.8(2) . . ?
C13 C12 C11 109.0(4) . . ?
C13 C12 Mo 74.2(2) . . ?
C11 C12 Mo 71.3(2) . . ?
C14 C13 C12 108.4(4) . . ?
C14 C13 Mo 70.0(2) . . ?
C12 C13 Mo 70.9(2) . . ?
C13 C14 C15 107.9(4) . . ?
C13 C14 Mo 75.6(2) . . ?
C15 C14 Mo 71.4(2) . . ?
C11 C15 C14 109.4(4) . . ?
C11 C15 Mo 73.0(2) . . ?
C14 C15 Mo 72.5(2) . . ?
C17 C16 C11 112.4(3) . . ?
C17 C16 C19 109.6(3) . . ?
C11 C16 C19 111.5(3) . . ?
C17 C16 C18 108.6(3) . . ?
C11 C16 C18 105.8(3) . . ?
C19 C16 C18 108.9(3) . . ?
C25 C21 C22 106.1(3) . . ?
C25 C21 C26 125.3(3) . . ?
C22 C21 C26 128.1(3) . . ?
C25 C21 Mo 69.2(2) . . ?
C22 C21 Mo 66.5(2) . . ?
C26 C21 Mo 134.5(2) . . ?
C21 C22 C23 110.1(3) . . ?
C21 C22 Mo 79.1(2) . . ?
C23 C22 Mo 69.5(2) . . ?
C24 C23 C22 105.7(3) . . ?
C24 C23 Mo 73.2(2) . . ?
C22 C23 Mo 74.0(2) . . ?
C23 C24 C25 109.2(3) . . ?
C23 C24 Mo 70.5(2) . . ?
C25 C24 Mo 75.7(2) . . ?
C21 C25 C24 108.6(3) . . ?
C21 C25 Mo 76.9(2) . . ?
C24 C25 Mo 68.9(2) . . ?
C21 C26 C29 111.6(3) . . ?
C21 C26 C27 111.7(3) . . ?
C29 C26 C27 110.5(4) . . ?
C21 C26 C28 105.3(3) . . ?
C29 C26 C28 109.0(3) . . ?
C27 C26 C28 108.6(3) . . ?

loop_
_geom_bond_atom_site_label_1
_geom_bond_atom_site_label_2
_geom_bond_distance
_geom_bond_site_symmetry_2
_geom_bond_publ_flag
Mo O21 2.117(2) . ?
Mo O11 2.148(2) . ?
Mo C23 2.238(3) . ?
Mo C24 2.274(4) . ?
Mo C15 2.283(4) . ?
Mo C14 2.297(4) . ?
Mo C22 2.297(3) . ?
Mo C11 2.309(4) . ?
Mo C12 2.325(3) . ?
Mo C25 2.362(4) . ?
Mo C13 2.367(4) . ?
Mo C21 2.460(3) . ?
S1 O12 1.433(3) . ?
S1 O13 1.440(3) . ?
S1 O11 1.500(2) . ?
S1 C1 1.765(4) . ?
S2 O22 1.443(3) . ?
S2 O23 1.448(3) . ?
S2 O21 1.498(2) . ?
S2 C2 1.752(4) . ?
C11 C15 1.416(5) . ?
C11 C12 1.435(5) . ?
C11 C16 1.523(5) . ?
C12 C13 1.408(5) . ?
C13 C14 1.381(7) . ?
C14 C15 1.418(6) . ?
C16 C17 1.514(5) . ?
C16 C19 1.527(5) . ?
C16 C18 1.539(5) . ?
C21 C25 1.408(5) . ?
C21 C22 1.414(5) . ?
C21 C26 1.520(5) . ?
C22 C23 1.424(5) . ?
C23 C24 1.405(5) . ?
C24 C25 1.414(5) . ?
C26 C29 1.522(5) . ?
C26 C27 1.533(5) . ?
C26 C28 1.549(5) . ?
